data_4036436
loop_
_publ_author_name
'Kabala, Kamil'
'Grzeszczyk, Barbara'
'Stecko, Sebastian'
'Furman, Bart\/lomiej'
'Chmielewski, Marek'

_publ_section_title
;
 Approach to Monobactams and Nocardicins via Diastereoselective Kinugasa
 Reaction.
;
_journal_issue 24
_journal_name_full 'The Journal of organic chemistry'
_journal_page_first 12038
_journal_page_last 12046
_journal_paper_doi 10.1021/acs.joc.5b01979
_journal_volume 80
_journal_year 2015
_chemical_absolute_configuration rm
_chemical_formula_moiety 'C21 H16 N2 O6'
_chemical_formula_sum 'C21 H16 N2 O6'
_chemical_formula_weight 392.36
_space_group_crystal_system triclinic
_space_group_IT_number 1
_space_group_name_Hall 'P 1'
_space_group_name_H-M_alt 'P 1'
_atom_sites_solution_hydrogens geom
_atom_sites_solution_primary direct
_atom_sites_solution_secondary difmap
_audit_creation_method SHELXL-2014
_cell_angle_alpha 96.246(4)
_cell_angle_beta 100.362(3)
_cell_angle_gamma 110.893(3)
_cell_formula_units_Z 2
_cell_length_a 6.6821(3)
_cell_length_b 9.1960(4)
_cell_length_c 15.8865(6)
_cell_measurement_temperature 191(2)
_cell_measurement_theta_max 66.58
_cell_measurement_theta_min 5.24
_cell_volume 881.11(7)
_computing_cell_refinement 'Bruker SAINT'
_computing_data_collection 'Bruker APEX2'
_computing_data_reduction 'Bruker SAINT'
_computing_molecular_graphics 'Bruker SHELXTL'
_computing_publication_material 'Bruker SHELXTL'
_computing_structure_refinement 'SHELXL-2014 (Sheldrick, 2014)'
_computing_structure_solution 'SHELXL-2014 (Sheldrick, 2014)'
_diffrn_ambient_temperature 191(2)
_diffrn_measured_fraction_theta_full 0.930
_diffrn_measured_fraction_theta_max 0.951
_diffrn_measurement_device_type 'Bruker APEX-II CCD'
_diffrn_measurement_method '\f and \w scans'
_diffrn_radiation_monochromator graphite
_diffrn_radiation_type CuK\a
_diffrn_radiation_wavelength 1.54178
_diffrn_reflns_av_R_equivalents 0.0867
_diffrn_reflns_av_unetI/netI 0.1212
_diffrn_reflns_Laue_measured_fraction_full 0.930
_diffrn_reflns_Laue_measured_fraction_max 0.951
_diffrn_reflns_limit_h_max 7
_diffrn_reflns_limit_h_min -7
_diffrn_reflns_limit_k_max 10
_diffrn_reflns_limit_k_min -10
_diffrn_reflns_limit_l_max 18
_diffrn_reflns_limit_l_min -17
_diffrn_reflns_number 10946
_diffrn_reflns_point_group_measured_fraction_full 0.930
_diffrn_reflns_point_group_measured_fraction_max 0.951
_diffrn_reflns_theta_full 67.679
_diffrn_reflns_theta_max 66.584
_diffrn_reflns_theta_min 5.242
_diffrn_source 'fine-focus sealed tube'
_exptl_absorpt_coefficient_mu 0.923
_exptl_absorpt_correction_T_max 0.9190
_exptl_absorpt_correction_T_min 0.8510
_exptl_absorpt_correction_type numerical
_exptl_absorpt_process_details sadabs
_exptl_crystal_colour colourless
_exptl_crystal_density_diffrn 1.479
_exptl_crystal_description prisms
_exptl_crystal_F_000 408
_exptl_crystal_size_max 0.180
_exptl_crystal_size_mid 0.128
_exptl_crystal_size_min 0.093
_refine_diff_density_max 0.479
_refine_diff_density_min -0.514
_refine_diff_density_rms 0.107
_refine_ls_abs_structure_details
;
 Refined as an inversion twin.
;
_refine_ls_abs_structure_Flack 0.2(5)
_refine_ls_extinction_coef 0.0041(5)
_refine_ls_extinction_expression Fc^*^=kFc[1+0.001xFc^2^\l^3^/sin(2\q)]^-1/4^
_refine_ls_extinction_method SHELXL
_refine_ls_goodness_of_fit_ref 1.383
_refine_ls_hydrogen_treatment constr
_refine_ls_matrix_type full
_refine_ls_number_parameters 527
_refine_ls_number_reflns 4883
_refine_ls_number_restraints 3
_refine_ls_restrained_S_all 1.383
_refine_ls_R_factor_all 0.1188
_refine_ls_R_factor_gt 0.0611
_refine_ls_shift/su_max 0.000
_refine_ls_shift/su_mean 0.000
_refine_ls_structure_factor_coef Fsqd
_refine_ls_weighting_details 'w=1/[\s^2^(Fo^2^)] where P=(Fo^2^+2Fc^2^)/3'
_refine_ls_weighting_scheme calc
_refine_ls_wR_factor_gt 0.1109
_refine_ls_wR_factor_ref 0.1342
_reflns_Friedel_coverage 1.000
_reflns_Friedel_fraction_full 0.930
_reflns_Friedel_fraction_max 0.951
_reflns_number_gt 3102
_reflns_number_total 4883
_reflns_threshold_expression 'I > 2\s(I)'
_cod_data_source_file jo5b01979_si_005.cif
_cod_data_source_block 2KKL52t_0ma
_cod_database_code 4036436
_shelx_space_group_comment
;
The symmetry employed for this shelxl refinement is uniquely defined
by the following loop, which should always be used as a source of
symmetry information in preference to the above space-group names.
They are only intended as comments.
;
_shelx_estimated_absorpt_t_min 0.851
_shelx_estimated_absorpt_t_max 0.919
_shelxl_version_number 2014-3

loop_
_space_group_symop_operation_xyz
'x, y, z'

loop_
_atom_site_label
_atom_site_type_symbol
_atom_site_fract_x
_atom_site_fract_y
_atom_site_fract_z
_atom_site_U_iso_or_equiv
_atom_site_adp_type
_atom_site_occupancy
_atom_site_site_symmetry_order
_atom_site_calc_flag
_atom_site_refinement_flags_posn
_atom_site_refinement_flags_adp
O1 O 0.5927(10) -0.0151(7) 0.4024(4) 0.0336(18) Uani 1 1 d . .
O2 O 0.2982(10) -0.4624(7) 0.1903(5) 0.0334(18) Uani 1 1 d . .
O3 O 0.2324(9) 0.0541(7) 0.2435(4) 0.0316(15) Uani 1 1 d . .
O4 O 0.6910(10) -0.1527(8) 0.0729(4) 0.0394(17) Uani 1 1 d . .
O5 O 0.7770(9) 0.1059(7) 0.0816(4) 0.0323(16) Uani 1 1 d . .
O6 O 1.0572(11) 0.8118(7) 0.4562(4) 0.0364(18) Uani 1 1 d . .
O7 O 1.0729(10) 1.3010(8) 0.9225(5) 0.0328(18) Uani 1 1 d . .
O8 O 0.7316(10) 0.8572(7) 0.7095(4) 0.0282(16) Uani 1 1 d . .
O9 O 0.4429(9) 0.7865(6) 0.8679(4) 0.0300(15) Uani 1 1 d . .
O10 O 1.2498(11) 0.9900(8) 1.0397(5) 0.0395(18) Uani 1 1 d . .
O11 O 1.0688(10) 0.7314(6) 1.0309(4) 0.0322(16) Uani 1 1 d . .
O12 O 0.3382(10) 0.0271(7) 0.6551(4) 0.0365(18) Uani 1 1 d . .
N1 N 0.4404(11) -0.2179(8) 0.2811(5) 0.0208(19) Uani 1 1 d . .
N2 N 0.5892(11) 0.1209(8) 0.2187(4) 0.0220(19) Uani 1 1 d . .
N3 N 0.8885(11) 1.0563(8) 0.8310(5) 0.0235(19) Uani 1 1 d . .
N4 N 0.7537(11) 0.7190(8) 0.8935(5) 0.0234(19) Uani 1 1 d . .
C1 C 0.5148(14) -0.1572(12) 0.3710(6) 0.023(2) Uani 1 1 d . .
C2 C 0.4761(15) -0.2951(11) 0.4131(7) 0.025(2) Uani 1 1 d . .
C3 C 0.5151(15) -0.3059(11) 0.4998(7) 0.033(3) Uani 1 1 d . .
H3 H 0.5722 -0.2138 0.5442 0.040 Uiso 1 1 calc R U
C4 C 0.4678(16) -0.4566(12) 0.5204(7) 0.041(3) Uani 1 1 d . .
H4 H 0.4930 -0.4668 0.5799 0.049 Uiso 1 1 calc R U
C5 C 0.3838(16) -0.5936(12) 0.4552(7) 0.040(3) Uani 1 1 d . .
H5 H 0.3550 -0.6945 0.4711 0.048 Uiso 1 1 calc R U
C6 C 0.3423(14) -0.5827(11) 0.3672(6) 0.028(2) Uani 1 1 d . .
H6 H 0.2836 -0.6739 0.3222 0.033 Uiso 1 1 calc R U
C7 C 0.3911(14) -0.4330(12) 0.3494(6) 0.029(3) Uani 1 1 d . .
C8 C 0.3662(15) -0.3827(12) 0.2634(7) 0.026(3) Uani 1 1 d . .
C9 C 0.3922(14) 0.0304(10) 0.2300(6) 0.022(2) Uani 1 1 d . .
C10 C 0.4402(13) -0.1227(9) 0.2135(6) 0.020(2) Uani 1 1 d . .
H10 H 0.3490 -0.1907 0.1560 0.024 Uiso 1 1 calc R U
C11 C 0.6701(15) -0.0059(10) 0.2040(6) 0.025(2) Uani 1 1 d . .
H11 H 0.7954 0.0028 0.2521 0.030 Uiso 1 1 calc R U
C12 C 0.7148(14) -0.0284(11) 0.1159(6) 0.030(2) Uani 1 1 d . .
C13 C 0.8502(15) 0.2531(9) 0.1440(6) 0.030(2) Uani 1 1 d . .
H13A H 0.9031 0.3435 0.1140 0.036 Uiso 1 1 calc R U
H13B H 0.9759 0.2592 0.1900 0.036 Uiso 1 1 calc R U
C14 C 0.6712(14) 0.2686(10) 0.1861(6) 0.027(2) Uani 1 1 d . .
H14 H 0.5509 0.2760 0.1414 0.032 Uiso 1 1 calc R U
C15 C 0.7679(13) 0.4159(10) 0.2580(6) 0.025(2) Uani 1 1 d . .
C16 C 0.8128(15) 0.4038(11) 0.3462(7) 0.034(3) Uani 1 1 d . .
H16 H 0.7786 0.3028 0.3624 0.040 Uiso 1 1 calc R U
C17 C 0.9069(15) 0.5396(11) 0.4092(7) 0.032(3) Uani 1 1 d . .
H17 H 0.9339 0.5307 0.4688 0.038 Uiso 1 1 calc R U
C18 C 0.9625(15) 0.6874(12) 0.3881(8) 0.031(3) Uani 1 1 d . .
C19 C 0.9216(14) 0.7013(11) 0.3011(7) 0.023(2) Uani 1 1 d . .
H19 H 0.9610 0.8026 0.2851 0.028 Uiso 1 1 calc R U
C20 C 0.8219(13) 0.5641(10) 0.2380(6) 0.024(3) Uani 1 1 d . .
H20 H 0.7899 0.5735 0.1786 0.028 Uiso 1 1 calc R U
C21 C 1.1118(16) 0.9689(11) 0.4398(7) 0.035(3) Uani 1 1 d . .
H21A H 1.2091 0.9868 0.3992 0.052 Uiso 1 1 calc R U
H21B H 1.1873 1.0449 0.4946 0.052 Uiso 1 1 calc R U
H21C H 0.9768 0.9831 0.4141 0.052 Uiso 1 1 calc R U
C31 C 1.0001(15) 1.2229(12) 0.8490(8) 0.033(3) Uani 1 1 d . .
C32 C 1.0014(15) 1.2722(11) 0.7637(6) 0.027(3) Uani 1 1 d . .
C33 C 1.0865(15) 1.4214(11) 0.7445(7) 0.034(3) Uani 1 1 d . .
H33 H 1.1599 1.5132 0.7889 0.041 Uiso 1 1 calc R U
C34 C 1.0588(15) 1.4303(11) 0.6561(7) 0.035(3) Uani 1 1 d . .
H34 H 1.1153 1.5308 0.6397 0.042 Uiso 1 1 calc R U
C35 C 0.9503(16) 1.2950(12) 0.5916(7) 0.037(3) Uani 1 1 d . .
H35 H 0.9311 1.3055 0.5321 0.044 Uiso 1 1 calc R U
C36 C 0.8690(15) 1.1445(12) 0.6121(6) 0.035(3) Uani 1 1 d . .
H36 H 0.7998 1.0517 0.5682 0.042 Uiso 1 1 calc R U
C37 C 0.8941(16) 1.1370(11) 0.6995(7) 0.028(3) Uani 1 1 d . .
C38 C 0.8263(15) 0.9984(11) 0.7423(6) 0.026(2) Uani 1 1 d . .
C39 C 0.6379(15) 0.8127(10) 0.8822(6) 0.019(2) Uani 1 1 d . .
C40 C 0.8525(14) 0.9618(10) 0.8974(6) 0.023(2) Uani 1 1 d . .
H40 H 0.8793 1.0305 0.9548 0.027 Uiso 1 1 calc R U
C41 C 0.9716(14) 0.8460(10) 0.9075(6) 0.023(2) Uani 1 1 d . .
H41 H 1.0480 0.8360 0.8598 0.028 Uiso 1 1 calc R U
C42 C 1.1131(16) 0.8667(12) 0.9980(6) 0.035(3) Uani 1 1 d . .
C43 C 0.9430(15) 0.5826(10) 0.9701(6) 0.033(2) Uani 1 1 d . .
H43A H 0.9274 0.4936 1.0017 0.040 Uiso 1 1 calc R U
H43B H 1.0248 0.5719 0.9252 0.040 Uiso 1 1 calc R U
C44 C 0.7149(14) 0.5715(10) 0.9256(6) 0.025(2) Uani 1 1 d . .
H44 H 0.6228 0.5648 0.9693 0.031 Uiso 1 1 calc R U
C45 C 0.6056(13) 0.4246(10) 0.8538(6) 0.023(2) Uani 1 1 d . .
C46 C 0.5940(15) 0.4340(11) 0.7661(6) 0.029(3) Uani 1 1 d . .
H46 H 0.6508 0.5349 0.7502 0.035 Uiso 1 1 calc R U
C47 C 0.5014(15) 0.2994(11) 0.7019(7) 0.031(3) Uani 1 1 d . .
H47 H 0.4927 0.3080 0.6425 0.038 Uiso 1 1 calc R U
C48 C 0.4217(14) 0.1523(10) 0.7245(7) 0.023(2) Uani 1 1 d . .
C49 C 0.4331(14) 0.1380(11) 0.8114(7) 0.030(3) Uani 1 1 d . .
H49 H 0.3802 0.0365 0.8270 0.036 Uiso 1 1 calc R U
C50 C 0.5236(14) 0.2754(11) 0.8753(7) 0.028(3) Uani 1 1 d . .
H50 H 0.5294 0.2668 0.9346 0.034 Uiso 1 1 calc R U
C51 C 0.2348(15) -0.1307(10) 0.6712(7) 0.034(3) Uani 1 1 d . .
H51A H 0.3434 -0.1572 0.7097 0.051 Uiso 1 1 calc R U
H51B H 0.1773 -0.2065 0.6158 0.051 Uiso 1 1 calc R U
H51C H 0.1134 -0.1357 0.6989 0.051 Uiso 1 1 calc R U

loop_
_atom_site_aniso_label
_atom_site_aniso_U_11
_atom_site_aniso_U_22
_atom_site_aniso_U_33
_atom_site_aniso_U_23
_atom_site_aniso_U_13
_atom_site_aniso_U_12
O1 0.042(4) 0.015(4) 0.034(5) 0.001(3) 0.009(4) 0.000(3)
O2 0.037(4) 0.022(4) 0.041(5) 0.008(4) 0.014(4) 0.007(3)
O3 0.030(4) 0.030(3) 0.038(4) 0.016(3) 0.016(3) 0.009(3)
O4 0.049(4) 0.033(4) 0.037(5) 0.006(4) 0.016(4) 0.014(4)
O5 0.047(4) 0.025(4) 0.026(4) 0.009(3) 0.018(3) 0.009(3)
O6 0.051(4) 0.014(3) 0.042(5) 0.011(4) 0.012(4) 0.007(3)
O7 0.040(4) 0.027(4) 0.033(5) 0.008(4) 0.011(4) 0.012(3)
O8 0.042(4) 0.023(4) 0.020(4) 0.009(3) 0.010(3) 0.011(3)
O9 0.033(4) 0.025(3) 0.035(4) 0.014(3) 0.008(3) 0.012(3)
O10 0.039(4) 0.022(4) 0.041(5) 0.002(4) -0.008(4) 0.003(3)
O11 0.043(4) 0.019(3) 0.026(4) 0.001(3) -0.004(3) 0.009(3)
O12 0.050(4) 0.017(4) 0.033(5) -0.004(3) 0.005(4) 0.006(3)
N1 0.032(5) 0.011(4) 0.017(5) 0.004(4) 0.007(4) 0.005(4)
N2 0.025(4) 0.021(4) 0.022(5) 0.009(4) 0.010(4) 0.008(4)
N3 0.029(4) 0.027(5) 0.012(5) 0.001(4) 0.006(4) 0.008(4)
N4 0.028(4) 0.020(4) 0.026(5) 0.012(4) 0.008(4) 0.010(4)
C1 0.019(5) 0.038(7) 0.015(6) 0.007(5) 0.007(5) 0.011(5)
C2 0.028(5) 0.025(6) 0.022(7) 0.007(5) 0.007(5) 0.007(5)
C3 0.036(6) 0.027(6) 0.040(7) 0.016(6) 0.017(6) 0.009(5)
C4 0.045(7) 0.042(7) 0.042(7) 0.028(6) 0.016(6) 0.016(6)
C5 0.047(7) 0.022(5) 0.050(7) 0.019(6) 0.017(6) 0.004(5)
C6 0.029(5) 0.023(5) 0.027(6) 0.013(5) 0.011(5) 0.002(4)
C7 0.024(6) 0.033(6) 0.034(8) 0.014(6) 0.012(6) 0.011(5)
C8 0.026(6) 0.023(6) 0.032(8) 0.015(6) 0.016(6) 0.004(5)
C9 0.017(5) 0.016(5) 0.026(6) 0.003(4) 0.008(5) -0.002(4)
C10 0.024(5) 0.018(5) 0.021(6) 0.006(4) 0.008(5) 0.008(4)
C11 0.027(5) 0.028(5) 0.021(6) 0.007(4) 0.006(5) 0.011(4)
C12 0.025(5) 0.023(5) 0.036(7) 0.008(5) 0.008(5) 0.000(4)
C13 0.042(6) 0.011(5) 0.034(6) 0.003(4) 0.018(5) 0.002(4)
C14 0.032(6) 0.011(5) 0.035(7) 0.013(5) 0.008(5) 0.004(4)
C15 0.022(5) 0.017(5) 0.038(7) 0.012(5) 0.013(5) 0.003(4)
C16 0.042(6) 0.019(6) 0.046(8) 0.022(6) 0.020(6) 0.010(5)
C17 0.037(6) 0.025(6) 0.033(7) 0.011(5) 0.010(6) 0.011(5)
C18 0.021(5) 0.025(6) 0.045(9) 0.008(6) 0.013(6) 0.003(5)
C19 0.029(6) 0.020(6) 0.025(7) 0.010(5) 0.013(5) 0.010(5)
C20 0.027(5) 0.024(6) 0.026(7) 0.011(5) 0.011(5) 0.013(5)
C21 0.044(7) 0.024(6) 0.039(7) 0.005(6) 0.017(6) 0.012(5)
C31 0.019(6) 0.020(6) 0.050(9) 0.005(6) 0.008(6) -0.002(5)
C32 0.027(5) 0.022(6) 0.035(7) 0.018(5) 0.016(5) 0.008(5)
C33 0.028(6) 0.028(6) 0.049(8) 0.012(6) 0.019(6) 0.008(5)
C34 0.041(6) 0.022(5) 0.046(7) 0.024(5) 0.016(6) 0.008(5)
C35 0.047(6) 0.030(6) 0.035(7) 0.019(6) 0.016(6) 0.010(5)
C36 0.044(7) 0.035(6) 0.025(7) 0.012(6) 0.009(6) 0.010(5)
C37 0.030(6) 0.019(6) 0.040(8) 0.018(6) 0.011(6) 0.011(5)
C38 0.037(6) 0.024(6) 0.018(7) 0.008(5) 0.013(5) 0.009(5)
C39 0.025(6) 0.024(5) 0.016(5) 0.014(4) 0.008(5) 0.012(4)
C40 0.027(5) 0.021(5) 0.027(6) 0.013(4) 0.011(5) 0.013(4)
C41 0.029(5) 0.019(5) 0.026(6) 0.014(4) 0.007(5) 0.011(4)
C42 0.044(7) 0.048(7) 0.033(7) 0.030(6) 0.017(6) 0.031(6)
C43 0.044(6) 0.019(5) 0.033(6) 0.004(5) 0.002(5) 0.010(5)
C44 0.025(6) 0.024(6) 0.030(7) 0.010(5) 0.011(5) 0.009(5)
C45 0.023(5) 0.020(5) 0.030(7) 0.009(5) 0.007(5) 0.010(5)
C46 0.039(6) 0.023(6) 0.029(7) 0.010(5) 0.014(6) 0.012(5)
C47 0.039(6) 0.029(6) 0.030(7) 0.011(5) 0.014(6) 0.012(5)
C48 0.022(5) 0.011(5) 0.035(7) 0.004(5) 0.007(5) 0.003(4)
C49 0.027(6) 0.021(6) 0.046(8) 0.016(6) 0.017(6) 0.008(5)
C50 0.027(6) 0.024(6) 0.037(8) 0.014(6) 0.012(5) 0.009(5)
C51 0.039(6) 0.011(5) 0.042(8) 0.004(5) 0.001(6) 0.003(5)

loop_
_atom_type_symbol
_atom_type_description
_atom_type_scat_dispersion_real
_atom_type_scat_dispersion_imag
_atom_type_scat_source
C C 0.0181 0.0091 'International Tables Vol C Tables 4.2.6.8 and 6.1.1.4'
H H 0.0000 0.0000 'International Tables Vol C Tables 4.2.6.8 and 6.1.1.4'
N N 0.0311 0.0180 'International Tables Vol C Tables 4.2.6.8 and 6.1.1.4'
O O 0.0492 0.0322 'International Tables Vol C Tables 4.2.6.8 and 6.1.1.4'

loop_
_geom_angle_atom_site_label_1
_geom_angle_atom_site_label_2
_geom_angle_atom_site_label_3
_geom_angle
C12 O5 C13 115.0(7)
C18 O6 C21 119.3(8)
C42 O11 C43 117.3(7)
C48 O12 C51 118.5(7)
C8 N1 C1 111.6(8)
C8 N1 C10 123.3(8)
C1 N1 C10 125.0(7)
C9 N2 C14 133.9(8)
C9 N2 C11 97.1(7)
C14 N2 C11 122.7(6)
C38 N3 C31 110.9(8)
C38 N3 C40 125.4(8)
C31 N3 C40 123.7(8)
C39 N4 C44 133.9(7)
C39 N4 C41 96.0(7)
C44 N4 C41 124.0(7)
O1 C1 N1 123.6(9)
O1 C1 C2 130.6(10)
N1 C1 C2 105.7(8)
C3 C2 C7 119.6(9)
C3 C2 C1 130.9(10)
C7 C2 C1 109.4(9)
C2 C3 C4 117.8(10)
C2 C3 H3 121.1
C4 C3 H3 121.1
C3 C4 C5 121.5(10)
C3 C4 H4 119.2
C5 C4 H4 119.2
C6 C5 C4 120.6(9)
C6 C5 H5 119.7
C4 C5 H5 119.7
C7 C6 C5 116.3(10)
C7 C6 H6 121.9
C5 C6 H6 121.9
C6 C7 C2 124.1(10)
C6 C7 C8 129.1(10)
C2 C7 C8 106.8(9)
O2 C8 N1 123.9(9)
O2 C8 C7 129.7(9)
N1 C8 C7 106.3(9)
O3 C9 N2 135.0(8)
O3 C9 C10 133.1(7)
N2 C9 C10 91.9(6)
N1 C10 C9 119.8(7)
N1 C10 C11 117.5(7)
C9 C10 C11 84.3(6)
N1 C10 H10 110.9
C9 C10 H10 110.9
C11 C10 H10 110.9
N2 C11 C12 113.2(7)
N2 C11 C10 86.7(6)
C12 C11 C10 115.3(7)
N2 C11 H11 113.0
C12 C11 H11 113.0
C10 C11 H11 113.0
O4 C12 O5 119.3(8)
O4 C12 C11 126.2(8)
O5 C12 C11 114.4(8)
O5 C13 C14 113.1(7)
O5 C13 H13A 109.0
C14 C13 H13A 109.0
O5 C13 H13B 109.0
C14 C13 H13B 109.0
H13A C13 H13B 107.8
N2 C14 C13 103.8(6)
N2 C14 C15 113.2(8)
C13 C14 C15 109.8(7)
N2 C14 H14 110.0
C13 C14 H14 110.0
C15 C14 H14 110.0
C20 C15 C16 118.1(9)
C20 C15 C14 120.8(9)
C16 C15 C14 121.1(8)
C17 C16 C15 119.5(9)
C17 C16 H16 120.3
C15 C16 H16 120.3
C18 C17 C16 121.8(10)
C18 C17 H17 119.1
C16 C17 H17 119.1
O6 C18 C17 116.0(10)
O6 C18 C19 124.6(9)
C17 C18 C19 119.4(11)
C18 C19 C20 118.6(10)
C18 C19 H19 120.7
C20 C19 H19 120.7
C15 C20 C19 122.6(9)
C15 C20 H20 118.7
C19 C20 H20 118.7
O6 C21 H21A 109.5
O6 C21 H21B 109.5
H21A C21 H21B 109.5
O6 C21 H21C 109.5
H21A C21 H21C 109.5
H21B C21 H21C 109.5
O7 C31 N3 123.2(10)
O7 C31 C32 130.6(9)
N3 C31 C32 106.2(9)
C33 C32 C37 122.5(10)
C33 C32 C31 129.8(10)
C37 C32 C31 107.8(8)
C32 C33 C34 116.4(10)
C32 C33 H33 121.8
C34 C33 H33 121.8
C35 C34 C33 121.3(9)
C35 C34 H34 119.3
C33 C34 H34 119.3
C34 C35 C36 121.6(10)
C34 C35 H35 119.2
C36 C35 H35 119.2
C37 C36 C35 116.7(10)
C37 C36 H36 121.7
C35 C36 H36 121.7
C36 C37 C32 121.6(9)
C36 C37 C38 130.0(10)
C32 C37 C38 108.4(9)
O8 C38 N3 123.9(8)
O8 C38 C37 129.5(10)
N3 C38 C37 106.6(9)
O9 C39 N4 133.1(8)
O9 C39 C40 135.5(8)
N4 C39 C40 91.4(7)
N3 C40 C41 118.3(6)
N3 C40 C39 120.1(8)
C41 C40 C39 85.3(6)
N3 C40 H40 110.3
C41 C40 H40 110.3
C39 C40 H40 110.3
N4 C41 C42 111.7(7)
N4 C41 C40 87.3(6)
C42 C41 C40 115.6(7)
N4 C41 H41 113.2
C42 C41 H41 113.2
C40 C41 H41 113.2
O10 C42 O11 120.9(9)
O10 C42 C41 125.0(8)
O11 C42 C41 114.1(9)
O11 C43 C44 112.3(7)
O11 C43 H43A 109.1
C44 C43 H43A 109.1
O11 C43 H43B 109.1
C44 C43 H43B 109.1
H43A C43 H43B 107.9
N4 C44 C43 104.8(7)
N4 C44 C45 113.5(8)
C43 C44 C45 109.5(6)
N4 C44 H44 109.7
C43 C44 H44 109.7
C45 C44 H44 109.7
C46 C45 C50 118.2(9)
C46 C45 C44 121.9(8)
C50 C45 C44 119.9(9)
C47 C46 C45 121.2(9)
C47 C46 H46 119.4
C45 C46 H46 119.4
C48 C47 C46 119.8(10)
C48 C47 H47 120.1
C46 C47 H47 120.1
O12 C48 C47 114.4(9)
O12 C48 C49 124.9(8)
C47 C48 C49 120.7(10)
C48 C49 C50 118.7(9)
C48 C49 H49 120.6
C50 C49 H49 120.6
C49 C50 C45 121.4(9)
C49 C50 H50 119.3
C45 C50 H50 119.3
O12 C51 H51A 109.5
O12 C51 H51B 109.5
H51A C51 H51B 109.5
O12 C51 H51C 109.5
H51A C51 H51C 109.5
H51B C51 H51C 109.5

loop_
_geom_bond_atom_site_label_1
_geom_bond_atom_site_label_2
_geom_bond_distance
O1 C1 1.227(11)
O2 C8 1.217(11)
O3 C9 1.213(9)
O4 C12 1.209(9)
O5 C12 1.363(10)
O5 C13 1.455(9)
O6 C18 1.359(12)
O6 C21 1.424(10)
O7 C31 1.218(12)
O8 C38 1.227(11)
O9 C39 1.211(9)
O10 C42 1.200(11)
O11 C42 1.358(10)
O11 C43 1.453(10)
O12 C48 1.378(11)
O12 C51 1.441(10)
N1 C8 1.394(11)
N1 C1 1.404(11)
N1 C10 1.458(10)
N2 C9 1.339(10)
N2 C14 1.461(10)
N2 C11 1.464(10)
N3 C38 1.383(11)
N3 C31 1.413(11)
N3 C40 1.437(10)
N4 C39 1.353(10)
N4 C44 1.454(10)
N4 C41 1.466(11)
C1 C2 1.461(13)
C2 C3 1.377(13)
C2 C7 1.398(13)
C3 C4 1.397(12)
C3 H3 0.9500
C4 C5 1.407(13)
C4 H4 0.9500
C5 C6 1.396(13)
C5 H5 0.9500
C6 C7 1.371(12)
C6 H6 0.9500
C7 C8 1.489(14)
C9 C10 1.558(11)
C10 C11 1.574(11)
C10 H10 1.0000
C11 C12 1.491(12)
C11 H11 1.0000
C13 C14 1.512(11)
C13 H13A 0.9900
C13 H13B 0.9900
C14 C15 1.526(12)
C14 H14 1.0000
C15 C20 1.369(11)
C15 C16 1.405(13)
C16 C17 1.377(12)
C16 H16 0.9500
C17 C18 1.371(12)
C17 H17 0.9500
C18 C19 1.388(14)
C19 C20 1.387(12)
C19 H19 0.9500
C20 H20 0.9500
C21 H21A 0.9800
C21 H21B 0.9800
C21 H21C 0.9800
C31 C32 1.476(14)
C32 C33 1.376(12)
C32 C37 1.387(13)
C33 C34 1.400(13)
C33 H33 0.9500
C34 C35 1.391(13)
C34 H34 0.9500
C35 C36 1.394(12)
C35 H35 0.9500
C36 C37 1.380(13)
C36 H36 0.9500
C37 C38 1.476(12)
C39 C40 1.548(11)
C40 C41 1.545(10)
C40 H40 1.0000
C41 C42 1.523(13)
C41 H41 1.0000
C43 C44 1.523(11)
C43 H43A 0.9900
C43 H43B 0.9900
C44 C45 1.523(12)
C44 H44 1.0000
C45 C46 1.395(13)
C45 C50 1.391(11)
C46 C47 1.381(12)
C46 H46 0.9500
C47 C48 1.379(11)
C47 H47 0.9500
C48 C49 1.393(13)
C49 C50 1.395(13)
C49 H49 0.9500
C50 H50 0.9500
C51 H51A 0.9800
C51 H51B 0.9800
C51 H51C 0.9800

loop_
_geom_torsion_atom_site_label_1
_geom_torsion_atom_site_label_2
_geom_torsion_atom_site_label_3
_geom_torsion_atom_site_label_4
_geom_torsion
C8 N1 C1 O1 178.2(8)
C10 N1 C1 O1 -1.5(12)
C8 N1 C1 C2 -2.4(9)
C10 N1 C1 C2 177.9(7)
O1 C1 C2 C3 0.1(17)
N1 C1 C2 C3 -179.2(9)
O1 C1 C2 C7 -177.8(8)
N1 C1 C2 C7 2.8(10)
C7 C2 C3 C4 0.2(13)
C1 C2 C3 C4 -177.5(9)
C2 C3 C4 C5 0.2(13)
C3 C4 C5 C6 -0.8(14)
C4 C5 C6 C7 0.9(13)
C5 C6 C7 C2 -0.5(13)
C5 C6 C7 C8 179.9(8)
C3 C2 C7 C6 -0.1(14)
C1 C2 C7 C6 178.1(8)
C3 C2 C7 C8 179.6(8)
C1 C2 C7 C8 -2.2(10)
C1 N1 C8 O2 -178.3(8)
C10 N1 C8 O2 1.4(13)
C1 N1 C8 C7 1.1(9)
C10 N1 C8 C7 -179.2(7)
C6 C7 C8 O2 -0.3(16)
C2 C7 C8 O2 -179.9(9)
C6 C7 C8 N1 -179.6(8)
C2 C7 C8 N1 0.7(9)
C14 N2 C9 O3 -27.3(19)
C11 N2 C9 O3 -178.4(11)
C14 N2 C9 C10 149.6(9)
C11 N2 C9 C10 -1.6(7)
C8 N1 C10 C9 144.8(8)
C1 N1 C10 C9 -35.5(11)
C8 N1 C10 C11 -115.5(8)
C1 N1 C10 C11 64.2(10)
O3 C9 C10 N1 -63.1(14)
N2 C9 C10 N1 120.0(8)
O3 C9 C10 C11 178.4(11)
N2 C9 C10 C11 1.5(7)
C9 N2 C11 C12 117.7(8)
C14 N2 C11 C12 -37.9(12)
C9 N2 C11 C10 1.6(7)
C14 N2 C11 C10 -154.0(8)
N1 C10 C11 N2 -122.1(7)
C9 C10 C11 N2 -1.3(6)
N1 C10 C11 C12 123.7(8)
C9 C10 C11 C12 -115.5(8)
C13 O5 C12 O4 -166.4(8)
C13 O5 C12 C11 16.9(11)
N2 C11 C12 O4 -146.4(9)
C10 C11 C12 O4 -48.8(13)
N2 C11 C12 O5 29.9(11)
C10 C11 C12 O5 127.6(8)
C12 O5 C13 C14 -63.3(9)
C9 N2 C14 C13 -148.5(9)
C11 N2 C14 C13 -3.2(11)
C9 N2 C14 C15 92.5(12)
C11 N2 C14 C15 -122.1(8)
O5 C13 C14 N2 52.1(10)
O5 C13 C14 C15 173.4(7)
N2 C14 C15 C20 -170.2(7)
C13 C14 C15 C20 74.3(10)
N2 C14 C15 C16 12.6(11)
C13 C14 C15 C16 -102.9(9)
C20 C15 C16 C17 0.6(12)
C14 C15 C16 C17 177.8(7)
C15 C16 C17 C18 -1.4(13)
C21 O6 C18 C17 -177.6(7)
C21 O6 C18 C19 2.8(13)
C16 C17 C18 O6 -179.0(8)
C16 C17 C18 C19 0.6(13)
O6 C18 C19 C20 -179.4(8)
C17 C18 C19 C20 1.0(12)
C16 C15 C20 C19 1.1(12)
C14 C15 C20 C19 -176.2(7)
C18 C19 C20 C15 -1.8(12)
C38 N3 C31 O7 -179.3(8)
C40 N3 C31 O7 -1.1(14)
C38 N3 C31 C32 1.6(9)
C40 N3 C31 C32 179.8(7)
O7 C31 C32 C33 0.1(16)
N3 C31 C32 C33 179.1(9)
O7 C31 C32 C37 -179.2(9)
N3 C31 C32 C37 -0.2(9)
C37 C32 C33 C34 0.1(13)
C31 C32 C33 C34 -179.1(9)
C32 C33 C34 C35 0.2(13)
C33 C34 C35 C36 -1.5(14)
C34 C35 C36 C37 2.4(14)
C35 C36 C37 C32 -2.1(14)
C35 C36 C37 C38 179.7(9)
C33 C32 C37 C36 0.9(14)
C31 C32 C37 C36 -179.8(9)
C33 C32 C37 C38 179.5(8)
C31 C32 C37 C38 -1.2(10)
C31 N3 C38 O8 178.2(8)
C40 N3 C38 O8 0.0(14)
C31 N3 C38 C37 -2.3(9)
C40 N3 C38 C37 179.5(7)
C36 C37 C38 O8 0.1(17)
C32 C37 C38 O8 -178.4(9)
C36 C37 C38 N3 -179.4(9)
C32 C37 C38 N3 2.2(10)
C44 N4 C39 O9 -28.0(17)
C41 N4 C39 O9 -179.7(10)
C44 N4 C39 C40 150.6(10)
C41 N4 C39 C40 -1.1(7)
C38 N3 C40 C41 65.0(11)
C31 N3 C40 C41 -113.0(9)
C38 N3 C40 C39 -36.8(11)
C31 N3 C40 C39 145.2(8)
O9 C39 C40 N3 -60.3(13)
N4 C39 C40 N3 121.2(7)
O9 C39 C40 C41 179.5(10)
N4 C39 C40 C41 1.0(6)
C39 N4 C41 C42 117.7(7)
C44 N4 C41 C42 -38.0(11)
C39 N4 C41 C40 1.1(7)
C44 N4 C41 C40 -154.6(8)
N3 C40 C41 N4 -122.8(8)
C39 C40 C41 N4 -1.0(6)
N3 C40 C41 C42 124.3(9)
C39 C40 C41 C42 -113.8(8)
C43 O11 C42 O10 -165.4(8)
C43 O11 C42 C41 16.2(10)
N4 C41 C42 O10 -148.2(8)
C40 C41 C42 O10 -50.4(12)
N4 C41 C42 O11 30.1(10)
C40 C41 C42 O11 127.8(7)
C42 O11 C43 C44 -61.0(9)
C39 N4 C44 C43 -147.5(10)
C41 N4 C44 C43 -2.1(11)
C39 N4 C44 C45 93.2(11)
C41 N4 C44 C45 -121.5(8)
O11 C43 C44 N4 49.9(9)
O11 C43 C44 C45 171.9(7)
N4 C44 C45 C46 14.3(11)
C43 C44 C45 C46 -102.4(9)
N4 C44 C45 C50 -168.8(7)
C43 C44 C45 C50 74.5(9)
C50 C45 C46 C47 0.7(13)
C44 C45 C46 C47 177.7(8)
C45 C46 C47 C48 -1.0(14)
C51 O12 C48 C47 -175.1(7)
C51 O12 C48 C49 6.4(12)
C46 C47 C48 O12 -178.5(7)
C46 C47 C48 C49 0.1(13)
O12 C48 C49 C50 179.5(8)
C47 C48 C49 C50 1.0(13)
C48 C49 C50 C45 -1.2(12)
C46 C45 C50 C49 0.4(12)
C44 C45 C50 C49 -176.6(8)
